data_4331904
loop_
_publ_author_name
'Nakagawa, Norikiyo'
'Yamada, Teppei'
'Murata, Masaki'
'Sugimoto, Manabu'
'Nishihara, Hiroshi'

_publ_section_title
;
 Thermochromic Triangular [MCo2] (M = Rh, Ir, Ru) Clusters Containing a
 Planar Metalladithiolene Ring in \h3Coordination
;
_journal_issue 1
_journal_name_full 'Inorganic Chemistry'
_journal_page_first 14
_journal_page_last 16
_journal_paper_doi 10.1021/ic051829n
_journal_volume 45
_journal_year 2006
_chemical_formula_moiety 'C21 H19 Co2 O5 Rh S2'
_chemical_formula_sum 'C21 H19 Co2 O5 Rh S2'
_chemical_formula_weight 636.27
_space_group_IT_number 14
_symmetry_cell_setting monoclinic
_symmetry_Int_Tables_number 14
_symmetry_space_group_name_Hall '-P 2ybc'
_symmetry_space_group_name_H-M 'P 1 21/c 1'
_audit_creation_date 2005-08-04T13:47:30-00:00
_audit_creation_method 'WinGX routine CIF_UPDATE'
_cell_angle_alpha 90
_cell_angle_beta 102.5800(5)
_cell_angle_gamma 90
_cell_formula_units_Z 8
_cell_length_a 16.950(3)
_cell_length_b 14.6500(7)
_cell_length_c 19.6300(5)
_cell_measurement_reflns_used 8796
_cell_measurement_temperature 120(5)
_cell_measurement_theta_max 13.7
_cell_measurement_theta_min 1.5
_cell_volume 4757.5(9)
_computing_cell_refinement 'CrystalClear (Rigaku Corp., 2000)'
_computing_data_collection 'CrystalClear (Rigaku Corp., 2000)'
_computing_data_reduction 'CrystalClear (Rigaku Corp., 2000)'
_computing_structure_refinement 'SHELXL-97 (Sheldrick, 1997)'
_computing_structure_solution
;
        ????
;
_diffrn_detector_area_resol_mean 7.31
_diffrn_measured_fraction_theta_full 0.986
_diffrn_measured_fraction_theta_max 0.908
_diffrn_measurement_device
;
        Rigaku Mercury CCD (2x2 bin mode)
;
_diffrn_measurement_method \w
_diffrn_radiation_type MoK\a
_diffrn_radiation_wavelength 0.71069
_diffrn_reflns_av_R_equivalents 0.115
_diffrn_reflns_limit_h_max 21
_diffrn_reflns_limit_h_min -21
_diffrn_reflns_limit_k_max 19
_diffrn_reflns_limit_k_min -17
_diffrn_reflns_limit_l_max 22
_diffrn_reflns_limit_l_min -25
_diffrn_reflns_number 38942
_diffrn_reflns_theta_full 25.00
_diffrn_reflns_theta_max 27.48
_exptl_absorpt_coefficient_mu 2.267
_exptl_absorpt_correction_T_max 1
_exptl_absorpt_correction_T_min 0.7356
_exptl_absorpt_correction_type multi-scan
_exptl_absorpt_process_details 'Jacobson, R. (1998) Private communication'
_exptl_crystal_colour brown
_exptl_crystal_density_diffrn 1.777
_exptl_crystal_density_method 'not measured'
_exptl_crystal_description stick
_exptl_crystal_F_000 2528
_exptl_crystal_size_max 0.30
_exptl_crystal_size_mid 0.10
_exptl_crystal_size_min 0.10
_refine_diff_density_max 0.564
_refine_diff_density_min -0.479
_refine_ls_extinction_method none
_refine_ls_goodness_of_fit_ref 0.902
_refine_ls_hydrogen_treatment constr
_refine_ls_matrix_type full
_refine_ls_number_parameters 569
_refine_ls_number_reflns 9898
_refine_ls_number_restraints 0
_refine_ls_restrained_S_all 0.902
_refine_ls_R_factor_gt 0.0572
_refine_ls_shift/su_max 0.001
_refine_ls_structure_factor_coef Fsqd
_refine_ls_weighting_details 'calc w=1/[\s^2^(Fo^2^)+(0.0000P)^2^+0.0000P] where P=(Fo^2^+2Fc^2^)/3'
_refine_ls_weighting_scheme calc
_refine_ls_wR_factor_ref 0.109
_reflns_number_gt 4572
_reflns_number_total 9898
_reflns_threshold_expression >2sigma(I)
_cod_data_source_file ic051829nsup1.cif
_cod_data_source_block rhco2
_cod_depositor_comments
;
The following automatic conversions were performed:

'_exptl_absorpt_correction_type' value 'Multi-scan' changed to
'multi-scan' according to
/home/saulius/struct/CIF-dictionaries/cif_core.dic dictionary named
'cif_core.dic' version 2.4.2 from 2011-04-26.

Automatic conversion script
Id: cif_fix_values 1891 2012-01-12 08:04:46Z andrius 
;
_cod_database_code 4331904

loop_
_symmetry_equiv_pos_as_xyz
'x, y, z'
'-x, y+1/2, -z+1/2'
'-x, -y, -z'
'x, -y-1/2, z-1/2'

loop_
_atom_site_label
_atom_site_type_symbol
_atom_site_fract_x
_atom_site_fract_y
_atom_site_fract_z
_atom_site_U_iso_or_equiv
_atom_site_adp_type
_atom_site_occupancy
_atom_site_calc_flag
_atom_site_refinement_flags
Rh1 Rh 0.62910(3) 0.20007(4) 0.49863(2) 0.03544(16) Uani 1 d .
Rh2 Rh 0.12833(3) 0.22368(4) 0.38812(2) 0.03692(16) Uani 1 d .
Co1 Co 0.69707(6) 0.29424(6) 0.41399(5) 0.0420(3) Uani 1 d .
Co3 Co 0.02053(6) 0.20543(7) 0.27187(5) 0.0452(3) Uani 1 d .
Co2 Co 0.54943(6) 0.29241(7) 0.39110(4) 0.0423(3) Uani 1 d .
Co4 Co 0.10058(7) 0.34455(7) 0.28909(5) 0.0523(3) Uani 1 d .
S4 S 0.22350(11) 0.28323(14) 0.33402(9) 0.0519(5) Uani 1 d .
S3 S 0.11726(12) 0.10199(12) 0.31325(9) 0.0454(5) Uani 1 d .
S1 S 0.72197(12) 0.14450(13) 0.44041(9) 0.0479(5) Uani 1 d .
S2 S 0.53006(11) 0.14399(13) 0.41022(8) 0.0463(5) Uani 1 d .
C35 C 0.0826(4) 0.3020(5) 0.4707(3) 0.0406(18) Uani 1 d .
C22 C -0.0117(6) 0.3271(5) 0.2858(4) 0.063(3) Uani 1 d .
C37 C 0.1127(5) 0.1477(5) 0.4799(3) 0.048(2) Uani 1 d .
C8 C 0.6596(8) -0.0084(6) 0.2671(5) 0.087(3) Uani 1 d .
H8 H 0.6851 -0.0419 0.2378 0.105 Uiso 1 calc R
C6 C 0.6662(5) 0.0826(5) 0.3686(3) 0.048(2) Uani 1 d .
C11 C 0.5815(6) 0.0851(5) 0.3539(4) 0.051(2) Uani 1 d .
C34 C 0.1687(5) 0.2923(5) 0.4891(3) 0.052(2) Uani 1 d .
C12 C 0.5825(5) 0.2701(5) 0.5836(3) 0.048(2) Uani 1 d .
C28 C 0.2112(5) 0.0496(6) 0.2232(4) 0.062(2) Uani 1 d .
H28 H 0.1792 -0.0026 0.216 0.074 Uiso 1 calc R
C40 C 0.0374(5) 0.3902(5) 0.4683(4) 0.066(2) Uani 1 d .
H40A H -0.0118 0.3866 0.4332 0.099 Uiso 1 calc R
H40B H 0.0701 0.4391 0.4571 0.099 Uiso 1 calc R
H40C H 0.0249 0.4015 0.5129 0.099 Uiso 1 calc R
C33 C 0.1876(5) 0.1962(6) 0.4966(3) 0.050(2) Uani 1 d .
C3 C 0.7870(5) 0.3513(5) 0.4605(4) 0.054(2) Uani 1 d .
O4 O 0.5191(4) 0.2892(5) 0.2396(3) 0.105(2) Uani 1 d .
C5 C 0.4615(5) 0.3473(6) 0.4067(4) 0.061(2) Uani 1 d .
O3 O 0.8407(4) 0.3915(4) 0.4889(4) 0.098(2) Uani 1 d .
C15 C 0.6437(5) 0.1269(5) 0.5978(3) 0.047(2) Uani 1 d .
C27 C 0.1954(4) 0.1177(5) 0.2682(3) 0.0437(19) Uani 1 d .
C2 C 0.7141(5) 0.3032(5) 0.3290(4) 0.064(2) Uani 1 d .
O5 O 0.4080(4) 0.3903(5) 0.4152(3) 0.087(2) Uani 1 d .
C36 C 0.0484(5) 0.2131(5) 0.4647(3) 0.0462(18) Uani 1 d .
C21 C 0.4868(4) 0.1287(5) 0.5755(4) 0.066(2) Uani 1 d .
H21A H 0.4893 0.0674 0.5588 0.1 Uiso 1 calc R
H21B H 0.4478 0.1629 0.5425 0.1 Uiso 1 calc R
H21C H 0.4712 0.1276 0.6197 0.1 Uiso 1 calc R
O8 O 0.1119(4) 0.5247(4) 0.3537(3) 0.094(2) Uani 1 d .
C42 C 0.1045(5) 0.0453(5) 0.4845(4) 0.070(2) Uani 1 d .
H42A H 0.1493 0.0164 0.4705 0.105 Uiso 1 calc R
H42B H 0.055 0.0261 0.4541 0.105 Uiso 1 calc R
H42C H 0.1041 0.0284 0.5316 0.105 Uiso 1 calc R
C41 C -0.0404(4) 0.1912(5) 0.4541(4) 0.065(2) Uani 1 d .
H41A H -0.0558 0.1916 0.4984 0.098 Uiso 1 calc R
H41B H -0.0506 0.1319 0.4332 0.098 Uiso 1 calc R
H41C H -0.0713 0.2361 0.424 0.098 Uiso 1 calc R
C10 C 0.5371(6) 0.0421(5) 0.2954(4) 0.072(3) Uani 1 d .
H10 H 0.4809 0.0432 0.2855 0.086 Uiso 1 calc R
C30 C 0.3193(6) 0.1383(8) 0.1999(4) 0.079(3) Uani 1 d .
H30 H 0.3611 0.1453 0.1764 0.095 Uiso 1 calc R
C14 C 0.7054(5) 0.1961(6) 0.6040(3) 0.054(2) Uani 1 d .
C31 C 0.3050(5) 0.2068(7) 0.2436(4) 0.071(2) Uani 1 d .
H31 H 0.3366 0.2593 0.2498 0.085 Uiso 1 calc R
C20 C 0.6577(5) 0.0270(5) 0.6093(4) 0.076(3) Uani 1 d .
H20A H 0.655 0.0119 0.6563 0.115 Uiso 1 calc R
H20B H 0.71 0.0113 0.6016 0.115 Uiso 1 calc R
H20C H 0.6169 -0.0064 0.5773 0.115 Uiso 1 calc R
C9 C 0.5780(8) -0.0022(6) 0.2525(5) 0.094(4) Uani 1 d .
H9 H 0.5487 -0.029 0.2119 0.113 Uiso 1 calc R
C29 C 0.2734(6) 0.0593(7) 0.1897(4) 0.078(3) Uani 1 d .
H29 H 0.2847 0.0135 0.1605 0.093 Uiso 1 calc R
C39 C 0.2294(5) 0.3676(6) 0.5032(4) 0.073(3) Uani 1 d .
H39A H 0.2316 0.3919 0.549 0.11 Uiso 1 calc R
H39B H 0.214 0.415 0.4692 0.11 Uiso 1 calc R
H39C H 0.2816 0.3444 0.5006 0.11 Uiso 1 calc R
O10 O -0.1307(4) 0.1225(5) 0.2854(4) 0.122(3) Uani 1 d .
C18 C 0.7078(6) 0.3733(6) 0.6084(4) 0.091(3) Uani 1 d .
H18A H 0.7187 0.387 0.6574 0.137 Uiso 1 calc R
H18B H 0.6729 0.4192 0.5831 0.137 Uiso 1 calc R
H18C H 0.7577 0.3721 0.5928 0.137 Uiso 1 calc R
C1 C 0.6222(5) 0.3897(5) 0.4179(4) 0.051(2) Uani 1 d .
C16 C 0.5684(5) 0.1729(5) 0.5842(3) 0.045(2) Uani 1 d .
C13 C 0.6680(5) 0.2830(6) 0.5959(3) 0.054(2) Uani 1 d .
C19 C 0.7953(5) 0.1776(7) 0.6229(4) 0.083(3) Uani 1 d .
H19A H 0.8239 0.2293 0.6104 0.125 Uiso 1 calc R
H19B H 0.8073 0.1247 0.5981 0.125 Uiso 1 calc R
H19C H 0.8118 0.167 0.6722 0.125 Uiso 1 calc R
C4 C 0.5313(5) 0.2937(5) 0.2988(4) 0.064(2) Uani 1 d .
O2 O 0.7252(4) 0.3056(5) 0.2732(3) 0.111(2) Uani 1 d .
C7 C 0.7052(6) 0.0347(5) 0.3250(4) 0.071(3) Uani 1 d .
H7 H 0.7614 0.0316 0.3345 0.085 Uiso 1 calc R
C23 C 0.0981(7) 0.3784(7) 0.2027(5) 0.104(4) Uani 1 d .
C17 C 0.5207(5) 0.3434(6) 0.5811(4) 0.078(3) Uani 1 d .
H17A H 0.5132 0.3551 0.6274 0.117 Uiso 1 calc R
H17B H 0.4703 0.3241 0.552 0.117 Uiso 1 calc R
H17C H 0.5387 0.3982 0.5624 0.117 Uiso 1 calc R
O1 O 0.6218(3) 0.4686(4) 0.4307(3) 0.0772(17) Uani 1 d .
C24 C 0.1102(5) 0.4533(6) 0.3290(4) 0.061(2) Uani 1 d .
O6 O -0.0686(4) 0.3681(4) 0.2934(3) 0.093(2) Uani 1 d .
C38 C 0.2711(5) 0.1568(6) 0.5211(4) 0.091(3) Uani 1 d .
H38A H 0.2999 0.1604 0.4841 0.137 Uiso 1 calc R
H38B H 0.267 0.0941 0.5341 0.137 Uiso 1 calc R
H38C H 0.2997 0.1908 0.5607 0.137 Uiso 1 calc R
C32 C 0.2431(4) 0.1961(6) 0.2777(3) 0.049(2) Uani 1 d .
C25 C 0.0064(5) 0.2015(6) 0.1804(4) 0.063(2) Uani 1 d .
C26 C -0.0689(6) 0.1498(6) 0.2810(4) 0.068(2) Uani 1 d .
O9 O -0.0021(4) 0.1980(5) 0.1217(3) 0.112(3) Uani 1 d .
O7 O 0.0970(7) 0.3994(6) 0.1469(4) 0.190(5) Uani 1 d .

loop_
_atom_site_aniso_label
_atom_site_aniso_U_11
_atom_site_aniso_U_22
_atom_site_aniso_U_33
_atom_site_aniso_U_23
_atom_site_aniso_U_13
_atom_site_aniso_U_12
Rh1 0.0382(3) 0.0390(3) 0.0298(3) 0.0001(3) 0.0087(2) -0.0046(3)
Rh2 0.0375(3) 0.0411(3) 0.0333(3) -0.0018(3) 0.0101(2) -0.0009(3)
Co1 0.0450(6) 0.0394(6) 0.0468(6) -0.0004(5) 0.0216(5) -0.0073(5)
Co3 0.0416(6) 0.0506(7) 0.0418(6) -0.0062(5) 0.0055(5) -0.0046(5)
Co2 0.0433(6) 0.0463(6) 0.0372(5) 0.0053(5) 0.0088(4) -0.0015(5)
Co4 0.0701(8) 0.0438(7) 0.0432(6) 0.0030(5) 0.0126(5) -0.0069(6)
S4 0.0460(12) 0.0621(14) 0.0509(11) -0.0106(10) 0.0180(9) -0.0155(11)
S3 0.0533(13) 0.0396(11) 0.0471(11) -0.0018(9) 0.0191(9) 0.0006(10)
S1 0.0527(13) 0.0442(12) 0.0515(12) 0.0019(9) 0.0216(10) 0.0054(10)
S2 0.0505(13) 0.0505(12) 0.0366(10) -0.0022(9) 0.0070(9) -0.0185(10)
C35 0.048(5) 0.044(5) 0.032(4) -0.005(3) 0.013(3) 0.005(4)
C22 0.071(7) 0.057(6) 0.052(5) -0.011(4) -0.009(5) 0.013(5)
C37 0.056(6) 0.057(5) 0.035(4) 0.006(4) 0.015(4) -0.004(5)
C8 0.159(11) 0.048(6) 0.076(7) -0.011(5) 0.071(8) -0.010(7)
C6 0.079(6) 0.030(4) 0.044(4) -0.002(3) 0.030(4) -0.002(4)
C11 0.086(7) 0.030(4) 0.041(4) -0.001(4) 0.026(4) -0.011(4)
C34 0.066(6) 0.063(6) 0.023(4) -0.018(4) 0.006(4) -0.021(5)
C12 0.066(6) 0.052(5) 0.029(4) -0.001(4) 0.018(4) 0.009(5)
C28 0.077(7) 0.065(6) 0.049(5) 0.005(4) 0.024(5) 0.021(5)
C40 0.088(7) 0.047(5) 0.076(6) -0.004(4) 0.046(5) 0.010(5)
C33 0.051(5) 0.063(6) 0.035(4) 0.007(4) 0.009(4) 0.011(5)
C3 0.043(5) 0.053(5) 0.073(6) -0.002(4) 0.027(4) -0.006(4)
O4 0.151(7) 0.122(6) 0.040(3) 0.014(4) 0.016(4) 0.029(5)
C5 0.058(6) 0.080(7) 0.042(5) 0.005(4) 0.006(4) 0.007(5)
O3 0.057(4) 0.093(5) 0.144(6) -0.042(4) 0.020(4) -0.030(4)
C15 0.057(5) 0.052(5) 0.032(4) 0.016(4) 0.005(4) 0.004(5)
C27 0.050(5) 0.050(5) 0.034(4) 0.002(4) 0.016(4) 0.010(4)
C2 0.079(6) 0.060(6) 0.065(6) 0.005(4) 0.038(5) -0.006(5)
O5 0.057(4) 0.112(6) 0.093(5) 0.000(4) 0.021(4) 0.016(4)
C36 0.052(5) 0.050(5) 0.040(4) 0.000(4) 0.016(4) 0.004(4)
C21 0.049(5) 0.083(7) 0.070(5) 0.006(5) 0.021(4) -0.010(5)
O8 0.139(6) 0.049(4) 0.088(4) -0.004(3) 0.009(4) -0.011(4)
C42 0.096(7) 0.048(5) 0.076(6) 0.006(4) 0.044(5) 0.004(5)
C41 0.058(6) 0.084(6) 0.062(5) -0.003(4) 0.032(4) -0.002(5)
C10 0.120(8) 0.059(6) 0.039(5) -0.013(4) 0.022(5) -0.042(6)
C30 0.066(7) 0.126(9) 0.056(6) 0.015(6) 0.036(5) 0.015(7)
C14 0.050(5) 0.082(7) 0.029(4) -0.001(4) 0.005(4) -0.007(5)
C31 0.058(6) 0.102(8) 0.059(5) -0.007(5) 0.030(4) 0.000(5)
C20 0.088(7) 0.075(7) 0.063(5) 0.019(5) 0.010(5) 0.015(5)
C9 0.180(13) 0.061(7) 0.049(6) -0.018(5) 0.043(8) -0.054(8)
C29 0.100(9) 0.091(8) 0.050(5) 0.008(5) 0.033(5) 0.036(7)
C39 0.073(6) 0.092(7) 0.051(5) -0.021(5) 0.003(5) -0.016(6)
O10 0.078(5) 0.165(7) 0.138(6) -0.057(5) 0.057(5) -0.059(5)
C18 0.124(9) 0.088(7) 0.064(6) -0.037(5) 0.025(6) -0.047(6)
C1 0.064(6) 0.039(5) 0.054(5) 0.014(4) 0.025(4) 0.006(4)
C16 0.048(5) 0.067(6) 0.021(4) 0.008(3) 0.010(4) 0.001(4)
C13 0.069(6) 0.062(6) 0.033(4) -0.015(4) 0.016(4) -0.022(5)
C19 0.042(6) 0.147(9) 0.059(5) -0.006(5) 0.005(4) 0.000(5)
C4 0.080(6) 0.055(6) 0.062(5) 0.013(5) 0.029(5) 0.022(5)
O2 0.142(7) 0.135(6) 0.075(5) 0.009(4) 0.066(4) 0.002(5)
C7 0.114(8) 0.039(5) 0.075(6) 0.000(4) 0.052(6) 0.005(5)
C23 0.166(11) 0.089(8) 0.060(6) 0.003(5) 0.028(7) -0.057(7)
C17 0.094(7) 0.089(7) 0.053(5) -0.009(5) 0.022(5) 0.027(6)
O1 0.089(5) 0.038(4) 0.114(5) -0.005(3) 0.043(4) 0.000(3)
C24 0.090(7) 0.041(5) 0.048(5) 0.011(4) 0.006(5) -0.015(5)
O6 0.069(5) 0.085(5) 0.118(5) -0.020(4) 0.003(4) 0.028(4)
C38 0.068(7) 0.126(9) 0.073(6) 0.015(6) 0.000(5) 0.037(6)
C32 0.040(5) 0.079(6) 0.033(4) 0.001(4) 0.017(3) 0.003(5)
C25 0.061(6) 0.071(6) 0.055(5) -0.010(5) 0.007(4) -0.013(5)
C26 0.067(7) 0.082(7) 0.065(5) -0.018(5) 0.034(5) -0.017(5)
O9 0.158(7) 0.129(6) 0.045(4) -0.012(4) 0.014(4) -0.019(5)
O7 0.322(13) 0.193(9) 0.056(5) 0.026(5) 0.043(6) -0.110(9)

loop_
_atom_type_symbol
_atom_type_description
_atom_type_scat_dispersion_real
_atom_type_scat_dispersion_imag
_atom_type_scat_source
C C 0.0033 0.0016 'International Tables Vol C Tables 4.2.6.8 and 6.1.1.4'
H H 0 0 'International Tables Vol C Tables 4.2.6.8 and 6.1.1.4'
O O 0.0106 0.006 'International Tables Vol C Tables 4.2.6.8 and 6.1.1.4'
S S 0.1246 0.1234 'International Tables Vol C Tables 4.2.6.8 and 6.1.1.4'
Co Co 0.3494 0.9721 'International Tables Vol C Tables 4.2.6.8 and 6.1.1.4'
Rh Rh -1.1178 0.9187 'International Tables Vol C Tables 4.2.6.8 and 6.1.1.4'

loop_
_geom_angle_atom_site_label_1
_geom_angle_atom_site_label_2
_geom_angle_atom_site_label_3
_geom_angle
C14 Rh1 C15 38.5(3)
C14 Rh1 C16 63.2(3)
C15 Rh1 C16 37.8(2)
C14 Rh1 C13 37.3(3)
C15 Rh1 C13 63.4(3)
C16 Rh1 C13 62.9(3)
C14 Rh1 C12 62.7(3)
C15 Rh1 C12 63.4(3)
C16 Rh1 C12 38.0(2)
C13 Rh1 C12 37.2(3)
C14 Rh1 S1 97.7(2)
C15 Rh1 S1 108.2(2)
C16 Rh1 S1 144.0(2)
C13 Rh1 S1 120.8(2)
C12 Rh1 S1 157.9(2)
C14 Rh1 S2 153.1(2)
C15 Rh1 S2 114.9(2)
C16 Rh1 S2 97.29(19)
C13 Rh1 S2 150.8(2)
C12 Rh1 S2 114.2(2)
S1 Rh1 S2 87.96(7)
C14 Rh1 Co1 111.3(2)
C15 Rh1 Co1 147.6(2)
C16 Rh1 Co1 158.5(2)
C13 Rh1 Co1 99.6(2)
C12 Rh1 Co1 120.4(2)
S1 Rh1 Co1 54.78(5)
S2 Rh1 Co1 93.42(5)
C14 Rh1 Co2 150.4(2)
C15 Rh1 Co2 155.2(2)
C16 Rh1 Co2 117.78(19)
C13 Rh1 Co2 114.3(2)
C12 Rh1 Co2 99.18(18)
S1 Rh1 Co2 94.08(6)
S2 Rh1 Co2 53.86(5)
Co1 Rh1 Co2 55.69(4)
C37 Rh2 C33 38.2(3)
C37 Rh2 C34 63.8(3)
C33 Rh2 C34 38.5(3)
C37 Rh2 C36 37.8(2)
C33 Rh2 C36 63.2(3)
C34 Rh2 C36 62.6(3)
C37 Rh2 C35 62.9(3)
C33 Rh2 C35 63.3(3)
C34 Rh2 C35 37.5(3)
C36 Rh2 C35 36.9(2)
C37 Rh2 S4 143.3(2)
C33 Rh2 S4 107.5(2)
C34 Rh2 S4 97.6(2)
C36 Rh2 S4 158.3(2)
C35 Rh2 S4 121.8(2)
C37 Rh2 S3 97.2(2)
C33 Rh2 S3 116.0(2)
C34 Rh2 S3 154.3(2)
C36 Rh2 S3 113.6(2)
C35 Rh2 S3 149.7(2)
S4 Rh2 S3 88.08(7)
C37 Rh2 Co4 158.6(2)
C33 Rh2 Co4 145.6(2)
C34 Rh2 Co4 109.5(2)
C36 Rh2 Co4 120.89(19)
C35 Rh2 Co4 99.00(17)
S4 Rh2 Co4 54.79(6)
S3 Rh2 Co4 94.26(6)
C37 Rh2 Co3 118.8(2)
C33 Rh2 Co3 156.9(2)
C34 Rh2 Co3 149.2(2)
C36 Rh2 Co3 99.77(18)
C35 Rh2 Co3 113.32(18)
S4 Rh2 Co3 93.63(6)
S3 Rh2 Co3 54.22(5)
Co4 Rh2 Co3 55.70(4)
C2 Co1 C3 98.7(4)
C2 Co1 C1 103.4(3)
C3 Co1 C1 97.8(3)
C2 Co1 S1 103.2(3)
C3 Co1 S1 103.7(3)
C1 Co1 S1 142.5(2)
C2 Co1 Co2 101.5(3)
C3 Co1 Co2 144.8(2)
C1 Co1 Co2 49.4(2)
S1 Co1 Co2 99.39(6)
C2 Co1 Rh1 146.0(3)
C3 Co1 Rh1 111.3(2)
C1 Co1 Rh1 88.4(2)
S1 Co1 Rh1 55.31(5)
Co2 Co1 Rh1 62.32(3)
C25 Co3 C26 99.2(4)
C25 Co3 C22 101.4(4)
C26 Co3 C22 97.9(4)
C25 Co3 S3 105.8(3)
C26 Co3 S3 103.1(3)
C22 Co3 S3 142.1(2)
C25 Co3 Co4 96.7(3)
C26 Co3 Co4 147.1(3)
C22 Co3 Co4 50.5(3)
S3 Co3 Co4 100.00(7)
C25 Co3 Rh2 144.1(3)
C26 Co3 Rh2 114.4(3)
C22 Co3 Rh2 86.9(2)
S3 Co3 Rh2 55.71(5)
Co4 Co3 Rh2 61.90(3)
C4 Co2 C5 101.9(3)
C4 Co2 C1 103.6(3)
C5 Co2 C1 97.6(4)
C4 Co2 S2 100.5(3)
C5 Co2 S2 104.5(3)
C1 Co2 S2 142.9(2)
C4 Co2 Co1 97.5(3)
C5 Co2 Co1 145.7(3)
C1 Co2 Co1 50.1(2)
S2 Co2 Co1 99.28(6)
C4 Co2 Rh1 140.7(2)
C5 Co2 Rh1 113.5(2)
C1 Co2 Rh1 88.5(2)
S2 Co2 Rh1 55.48(5)
Co1 Co2 Rh1 61.99(3)
C23 Co4 C24 98.9(4)
C23 Co4 C22 101.1(4)
C24 Co4 C22 97.5(4)
C23 Co4 S4 108.3(4)
C24 Co4 S4 101.4(3)
C22 Co4 S4 141.9(2)
C23 Co4 Co3 101.9(3)
C24 Co4 Co3 144.3(3)
C22 Co4 Co3 50.2(2)
S4 Co4 Co3 99.20(7)
C23 Co4 Rh2 151.3(4)
C24 Co4 Rh2 107.4(2)
C22 Co4 Rh2 87.2(2)
S4 Co4 Rh2 55.69(6)
Co3 Co4 Rh2 62.40(4)
C32 S4 Co4 109.0(2)
C32 S4 Rh2 105.2(3)
Co4 S4 Rh2 69.52(6)
C27 S3 Co3 107.4(2)
C27 S3 Rh2 104.8(3)
Co3 S3 Rh2 70.07(6)
C6 S1 Co1 105.8(2)
C6 S1 Rh1 105.9(3)
Co1 S1 Rh1 69.92(6)
C11 S2 Co2 104.9(2)
C11 S2 Rh1 105.6(3)
Co2 S2 Rh1 70.66(6)
C36 C35 C34 107.7(6)
C36 C35 C40 126.3(7)
C34 C35 C40 125.5(7)
C36 C35 Rh2 70.8(4)
C34 C35 Rh2 68.9(4)
C40 C35 Rh2 132.0(5)
O6 C22 Co3 140.2(8)
O6 C22 Co4 140.3(7)
Co3 C22 Co4 79.3(4)
C33 C37 C36 108.2(7)
C33 C37 C42 124.6(7)
C36 C37 C42 127.0(7)
C33 C37 Rh2 71.0(4)
C36 C37 Rh2 73.2(4)
C42 C37 Rh2 125.7(5)
C9 C8 C7 120.4(10)
C7 C6 C11 119.5(7)
C7 C6 S1 120.6(7)
C11 C6 S1 119.8(6)
C10 C11 C6 120.6(8)
C10 C11 S2 119.1(7)
C6 C11 S2 120.3(6)
C35 C34 C33 108.4(7)
C35 C34 C39 126.6(8)
C33 C34 C39 124.9(8)
C35 C34 Rh2 73.6(4)
C33 C34 Rh2 70.4(4)
C39 C34 Rh2 125.0(5)
C13 C12 C16 107.0(7)
C13 C12 C17 126.1(8)
C16 C12 C17 126.3(8)
C13 C12 Rh1 71.3(4)
C16 C12 Rh1 69.0(4)
C17 C12 Rh1 131.5(5)
C29 C28 C27 120.2(9)
C37 C33 C34 107.1(7)
C37 C33 C38 127.5(8)
C34 C33 C38 125.3(8)
C37 C33 Rh2 70.8(4)
C34 C33 Rh2 71.1(4)
C38 C33 Rh2 125.6(5)
O3 C3 Co1 176.0(8)
O5 C5 Co2 173.4(9)
C16 C15 C14 106.8(7)
C16 C15 C20 127.0(7)
C14 C15 C20 126.1(7)
C16 C15 Rh1 71.2(4)
C14 C15 Rh1 70.8(4)
C20 C15 Rh1 126.8(5)
C32 C27 C28 119.3(7)
C32 C27 S3 121.2(5)
C28 C27 S3 119.6(7)
O2 C2 Co1 177.5(8)
C35 C36 C37 108.6(7)
C35 C36 C41 125.7(7)
C37 C36 C41 125.3(7)
C35 C36 Rh2 72.3(4)
C37 C36 Rh2 69.1(4)
C41 C36 Rh2 130.8(5)
C9 C10 C11 118.1(9)
C31 C30 C29 121.9(9)
C13 C14 C15 108.9(7)
C13 C14 C19 126.2(8)
C15 C14 C19 124.6(8)
C13 C14 Rh1 73.3(4)
C15 C14 Rh1 70.8(4)
C19 C14 Rh1 126.4(5)
C32 C31 C30 118.6(9)
C8 C9 C10 122.3(10)
C28 C29 C30 119.2(9)
O1 C1 Co2 139.9(7)
O1 C1 Co1 139.6(7)
Co2 C1 Co1 80.5(3)
C15 C16 C12 109.0(7)
C15 C16 C21 125.9(7)
C12 C16 C21 125.1(7)
C15 C16 Rh1 71.1(4)
C12 C16 Rh1 73.0(4)
C21 C16 Rh1 124.5(5)
C14 C13 C12 108.2(7)
C14 C13 C18 127.5(8)
C12 C13 C18 123.7(8)
C14 C13 Rh1 69.4(4)
C12 C13 Rh1 71.6(4)
C18 C13 Rh1 131.7(5)
O4 C4 Co2 176.0(8)
C8 C7 C6 119.0(9)
O7 C23 Co4 179.2(13)
O8 C24 Co4 176.3(8)
C31 C32 C27 120.8(7)
C31 C32 S4 119.4(7)
C27 C32 S4 119.8(6)
O9 C25 Co3 179.1(9)
O10 C26 Co3 172.8(9)

loop_
_geom_bond_atom_site_label_1
_geom_bond_atom_site_label_2
_geom_bond_distance
Rh1 C14 2.188(6)
Rh1 C15 2.189(6)
Rh1 C16 2.190(7)
Rh1 C13 2.239(7)
Rh1 C12 2.242(7)
Rh1 S1 2.287(2)
Rh1 S2 2.2881(17)
Rh1 Co1 2.6125(11)
Rh1 Co2 2.6206(11)
Rh2 C37 2.183(7)
Rh2 C33 2.185(6)
Rh2 C34 2.194(6)
Rh2 C36 2.238(7)
Rh2 C35 2.257(6)
Rh2 S4 2.289(2)
Rh2 S3 2.2919(19)
Rh2 Co4 2.5957(12)
Rh2 Co3 2.6079(11)
Co1 C2 1.758(8)
Co1 C3 1.803(8)
Co1 C1 1.902(8)
Co1 S1 2.272(2)
Co1 Co2 2.4445(15)
Co3 C25 1.761(8)
Co3 C26 1.764(9)
Co3 C22 1.902(8)
Co3 S3 2.250(2)
Co3 Co4 2.4310(16)
Co2 C4 1.771(9)
Co2 C5 1.778(10)
Co2 C1 1.883(8)
Co2 S2 2.243(2)
Co4 C23 1.759(10)
Co4 C24 1.767(8)
Co4 C22 1.908(10)
Co4 S4 2.264(2)
S4 C32 1.767(8)
S3 C27 1.761(7)
S1 C6 1.767(7)
S2 C11 1.774(8)
C35 C36 1.421(9)
C35 C34 1.432(10)
C35 C40 1.497(9)
C22 O6 1.172(9)
C37 C33 1.430(10)
C37 C36 1.432(9)
C37 C42 1.510(10)
C8 C9 1.353(13)
C8 C7 1.382(12)
C6 C7 1.382(9)
C6 C11 1.401(10)
C11 C10 1.381(9)
C34 C33 1.443(10)
C34 C39 1.494(10)
C12 C13 1.429(10)
C12 C16 1.445(9)
C12 C17 1.495(10)
C28 C29 1.365(11)
C28 C27 1.396(9)
C33 C38 1.507(10)
C3 O3 1.125(8)
O4 C4 1.137(8)
C5 O5 1.145(9)
C15 C16 1.418(9)
C15 C14 1.442(10)
C15 C20 1.491(9)
C27 C32 1.393(9)
C2 O2 1.153(8)
C36 C41 1.508(9)
C21 C16 1.502(9)
O8 C24 1.150(8)
C10 C9 1.366(12)
C30 C31 1.376(11)
C30 C29 1.385(12)
C14 C13 1.415(10)
C14 C19 1.513(10)
C31 C32 1.371(9)
O10 C26 1.143(9)
C18 C13 1.481(10)
C1 O1 1.184(8)
C23 O7 1.135(9)
C25 O9 1.131(8)
